data_2211036
loop_
_publ_author_name
'Siegler, Maxime'
'Long, Sihui'

_publ_section_title
;
 (4<i>R</i>,5<i>R</i>)-4,5-Diphenylimidazolidin-2-one
;
_journal_coeditor_code HB2181
_journal_issue 11
_journal_name_full 'Acta Crystallographica Section E'
_journal_page_first o5310
_journal_page_last o5311
_journal_paper_doi 10.1107/S1600536806044382
_journal_volume 62
_journal_year 2006
_chemical_formula_iupac 'C15 H14 N2 O'
_chemical_formula_moiety 'C15 H14 N2 O'
_chemical_formula_sum 'C15 H14 N2 O'
_chemical_formula_weight 238.28
_chemical_name_systematic
;
(4R,5R)-4,5-Diphenylimidazolidin-2-one
;
_space_group_IT_number 19
_symmetry_cell_setting orthorhombic
_symmetry_space_group_name_Hall 'P 2ac 2ab'
_symmetry_space_group_name_H-M 'P 21 21 21'
_atom_sites_solution_hydrogens geom
_atom_sites_solution_primary direct
_atom_sites_solution_secondary difmap
_audit_creation_method SHELXL-97
_cell_angle_alpha 90.00
_cell_angle_beta 90.00
_cell_angle_gamma 90.00
_cell_formula_units_Z 4
_cell_length_a 7.1230(10)
_cell_length_b 11.425(2)
_cell_length_c 15.785(2)
_cell_measurement_reflns_used 1737
_cell_measurement_temperature 90.0(2)
_cell_measurement_theta_max 27.48
_cell_measurement_theta_min 1.00
_cell_volume 1284.6(3)
_computing_cell_refinement 'DENZO--SMN (Otwinowski & Minor, 1997)'
_computing_data_collection 'COLLECT (Nonius, 1999)'
_computing_data_reduction DENZO--SMN
_computing_molecular_graphics 'XP in SHELXTL (Sheldrick, 1995)'
_computing_publication_material 'SHELXL97 and local procedures'
_computing_structure_refinement 'SHELXL97 (Sheldrick, 1997)'
_computing_structure_solution 'SHELXS97 (Sheldrick, 1997)'
_diffrn_ambient_temperature 90.0(2)
_diffrn_detector_area_resol_mean 18
_diffrn_measured_fraction_theta_full 1.000
_diffrn_measured_fraction_theta_max 1.000
_diffrn_measurement_device_type 'Nonius KappaCCD'
_diffrn_measurement_method '\w scans at fixed \c = 55\%'
_diffrn_radiation_monochromator graphite
_diffrn_radiation_source 'fine-focus sealed tube'
_diffrn_radiation_type MoK\a
_diffrn_radiation_wavelength 0.71073
_diffrn_reflns_av_R_equivalents 0.0207
_diffrn_reflns_av_sigmaI/netI 0.0309
_diffrn_reflns_limit_h_max 9
_diffrn_reflns_limit_h_min -9
_diffrn_reflns_limit_k_max 14
_diffrn_reflns_limit_k_min -14
_diffrn_reflns_limit_l_max 20
_diffrn_reflns_limit_l_min -20
_diffrn_reflns_number 2958
_diffrn_reflns_theta_full 27.47
_diffrn_reflns_theta_max 27.47
_diffrn_reflns_theta_min 2.20
_exptl_absorpt_coefficient_mu 0.079
_exptl_absorpt_correction_T_max 0.984
_exptl_absorpt_correction_T_min 0.984
_exptl_absorpt_correction_type multi-scan
_exptl_absorpt_process_details '(SCALEPACK; Otwinowski & Minor, 1997)'
_exptl_crystal_colour colorless
_exptl_crystal_density_diffrn 1.232
_exptl_crystal_density_method 'not measured'
_exptl_crystal_description block
_exptl_crystal_F_000 504
_exptl_crystal_size_max 0.20
_exptl_crystal_size_mid 0.20
_exptl_crystal_size_min 0.20
_refine_diff_density_max 0.165
_refine_diff_density_min -0.220
_refine_ls_extinction_method none
_refine_ls_goodness_of_fit_ref 1.067
_refine_ls_hydrogen_treatment constr
_refine_ls_matrix_type full
_refine_ls_number_parameters 163
_refine_ls_number_reflns 1717
_refine_ls_number_restraints 0
_refine_ls_restrained_S_all 1.067
_refine_ls_R_factor_all 0.0509
_refine_ls_R_factor_gt 0.0389
_refine_ls_shift/su_max 0.000
_refine_ls_shift/su_mean 0.000
_refine_ls_structure_factor_coef Fsqd
_refine_ls_weighting_details 'calc w=1/[\s^2^(Fo^2^)+(0.0561P)^2^+0.218P] where P=(Fo^2^+2Fc^2^)/3'
_refine_ls_weighting_scheme calc
_refine_ls_wR_factor_gt 0.0933
_refine_ls_wR_factor_ref 0.1002
_reflns_number_gt 1437
_reflns_number_total 1717
_reflns_threshold_expression I>2\s(I)
_cod_data_source_file hb2181.cif
_cod_data_source_block I
_cod_database_code 2211036
_cod_database_fobs_code 2211036

loop_
_symmetry_equiv_pos_as_xyz
'x, y, z'
'-x+1/2, -y, z+1/2'
'x+1/2, -y+1/2, -z'
'-x, y+1/2, -z+1/2'

loop_
_atom_site_type_symbol
_atom_site_label
_atom_site_fract_x
_atom_site_fract_y
_atom_site_fract_z
_atom_site_U_iso_or_equiv
_atom_site_adp_type
_atom_site_calc_flag
_atom_site_refinement_flags
_atom_site_occupancy
C C1 0.3561(3) 0.44520(17) 0.36124(12) 0.0170(4) Uani d . 1
H H1 0.3848 0.4046 0.3066 0.020 Uiso calc R 1
C C2 0.4627(3) 0.55933(16) 0.36459(13) 0.0180(4) Uani d . 1
C C3 0.4646(3) 0.62731(17) 0.43780(13) 0.0222(4) Uani d . 1
H H3 0.3950 0.6030 0.4860 0.027 Uiso calc R 1
C C4 0.5677(3) 0.73063(19) 0.44070(15) 0.0295(5) Uani d . 1
H H4 0.5685 0.7766 0.4908 0.035 Uiso calc R 1
C C5 0.6693(3) 0.76642(19) 0.37064(15) 0.0299(5) Uani d . 1
H H5 0.7401 0.8368 0.3727 0.036 Uiso calc R 1
C C6 0.6678(3) 0.69997(18) 0.29780(14) 0.0266(5) Uani d . 1
H H6 0.7376 0.7247 0.2498 0.032 Uiso calc R 1
C C7 0.5648(3) 0.59714(17) 0.29436(13) 0.0217(4) Uani d . 1
H H7 0.5637 0.5521 0.2438 0.026 Uiso calc R 1
C C8 0.2479(3) 0.31485(16) 0.46441(13) 0.0190(4) Uani d . 1
C C9 0.1364(3) 0.45724(18) 0.37117(13) 0.0177(4) Uani d . 1
H H9 0.1069 0.5332 0.3997 0.021 Uiso calc R 1
C C10 0.0323(3) 0.45129(17) 0.28752(12) 0.0175(4) Uani d . 1
C C11 0.0638(3) 0.53845(18) 0.22747(13) 0.0222(4) Uani d . 1
H H11 0.1502 0.5996 0.2394 0.027 Uiso calc R 1
C C12 -0.0299(3) 0.53675(19) 0.15026(13) 0.0259(5) Uani d . 1
H H12 -0.0072 0.5963 0.1095 0.031 Uiso calc R 1
C C13 -0.1565(3) 0.4479(2) 0.13283(13) 0.0272(5) Uani d . 1
H H13 -0.2215 0.4468 0.0803 0.033 Uiso calc R 1
C C14 -0.1882(3) 0.36073(19) 0.19194(13) 0.0260(5) Uani d . 1
H H14 -0.2738 0.2993 0.1797 0.031 Uiso calc R 1
C C15 -0.0949(3) 0.36285(18) 0.26922(13) 0.0207(4) Uani d . 1
H H15 -0.1185 0.3033 0.3099 0.025 Uiso calc R 1
N N1 0.4016(2) 0.36753(15) 0.43157(11) 0.0206(4) Uani d . 1
H H1A 0.5163 0.3562 0.4505 0.025 Uiso calc R 1
N N2 0.0938(2) 0.36139(16) 0.42874(11) 0.0241(4) Uani d . 1
H H2 -0.0209 0.3365 0.4391 0.029 Uiso calc R 1
O O1 0.2490(2) 0.23677(12) 0.51938(9) 0.0229(3) Uani d . 1

loop_
_atom_site_aniso_label
_atom_site_aniso_U_11
_atom_site_aniso_U_22
_atom_site_aniso_U_33
_atom_site_aniso_U_12
_atom_site_aniso_U_13
_atom_site_aniso_U_23
C1 0.0151(9) 0.0173(9) 0.0187(9) 0.0006(8) 0.0007(8) 0.0017(8)
C2 0.0118(8) 0.0170(9) 0.0252(10) 0.0008(8) -0.0016(9) 0.0040(8)
C3 0.0203(10) 0.0256(10) 0.0208(10) -0.0026(9) -0.0042(9) 0.0016(8)
C4 0.0304(12) 0.0276(11) 0.0304(11) -0.0062(10) -0.0108(11) -0.0007(9)
C5 0.0201(10) 0.0219(10) 0.0477(14) -0.0045(9) -0.0089(11) 0.0091(10)
C6 0.0177(10) 0.0231(10) 0.0391(13) 0.0004(9) 0.0048(10) 0.0102(10)
C7 0.0183(10) 0.0200(9) 0.0270(11) 0.0031(8) 0.0051(9) 0.0024(8)
C8 0.0140(9) 0.0193(9) 0.0236(10) -0.0009(8) -0.0005(9) 0.0022(8)
C9 0.0145(9) 0.0192(9) 0.0192(9) -0.0001(8) 0.0000(8) 0.0032(9)
C10 0.0146(9) 0.0176(9) 0.0204(9) 0.0049(8) 0.0000(8) -0.0004(8)
C11 0.0219(10) 0.0205(10) 0.0242(10) 0.0013(9) -0.0009(9) 0.0023(9)
C12 0.0267(11) 0.0293(11) 0.0216(10) 0.0056(10) 0.0019(10) 0.0030(9)
C13 0.0223(10) 0.0407(12) 0.0186(10) 0.0092(10) -0.0013(10) -0.0052(10)
C14 0.0188(10) 0.0286(11) 0.0305(11) 0.0013(9) -0.0038(9) -0.0095(10)
C15 0.0172(10) 0.0200(9) 0.0249(10) 0.0026(8) -0.0017(9) -0.0010(8)
N1 0.0115(8) 0.0217(8) 0.0286(9) -0.0003(7) -0.0018(8) 0.0086(8)
N2 0.0122(8) 0.0325(9) 0.0277(9) -0.0011(7) -0.0016(8) 0.0151(9)
O1 0.0140(7) 0.0264(7) 0.0283(8) -0.0007(6) -0.0021(7) 0.0122(6)

loop_
_atom_type_symbol
_atom_type_description
_atom_type_scat_dispersion_real
_atom_type_scat_dispersion_imag
_atom_type_scat_source
C C 0.0033 0.0016 'International Tables Vol C Tables 4.2.6.8 and 6.1.1.4'
H H 0.0000 0.0000 'International Tables Vol C Tables 4.2.6.8 and 6.1.1.4'
N N 0.0061 0.0033 'International Tables Vol C Tables 4.2.6.8 and 6.1.1.4'
O O 0.0106 0.0060 'International Tables Vol C Tables 4.2.6.8 and 6.1.1.4'

loop_
_geom_angle_atom_site_label_1
_geom_angle_atom_site_label_2
_geom_angle_atom_site_label_3
_geom_angle
N1 C1 C2 112.79(16)
N1 C1 C9 101.41(15)
C2 C1 C9 114.82(17)
N1 C1 H1 109.2
C2 C1 H1 109.2
C9 C1 H1 109.2
C3 C2 C7 118.82(17)
C3 C2 C1 121.04(17)
C7 C2 C1 120.13(17)
C4 C3 C2 120.4(2)
C4 C3 H3 119.8
C2 C3 H3 119.8
C5 C4 C3 120.0(2)
C5 C4 H4 120.0
C3 C4 H4 120.0
C6 C5 C4 120.0(2)
C6 C5 H5 120.0
C4 C5 H5 120.0
C5 C6 C7 120.3(2)
C5 C6 H6 119.9
C7 C6 H6 119.9
C6 C7 C2 120.5(2)
C6 C7 H7 119.8
C2 C7 H7 119.8
O1 C8 N2 125.51(19)
O1 C8 N1 125.54(19)
N2 C8 N1 108.95(15)
N2 C9 C10 114.09(16)
N2 C9 C1 101.73(16)
C10 C9 C1 113.22(16)
N2 C9 H9 109.2
C10 C9 H9 109.2
C1 C9 H9 109.2
C15 C10 C11 118.95(19)
C15 C10 C9 122.23(18)
C11 C10 C9 118.81(18)
C12 C11 C10 120.6(2)
C12 C11 H11 119.7
C10 C11 H11 119.7
C13 C12 C11 119.8(2)
C13 C12 H12 120.1
C11 C12 H12 120.1
C14 C13 C12 119.99(19)
C14 C13 H13 120.0
C12 C13 H13 120.0
C13 C14 C15 120.1(2)
C13 C14 H14 119.9
C15 C14 H14 119.9
C10 C15 C14 120.5(2)
C10 C15 H15 119.7
C14 C15 H15 119.7
C8 N1 C1 112.51(15)
C8 N1 H1A 123.7
C1 N1 H1A 123.7
C8 N2 C9 112.89(16)
C8 N2 H2 123.6
C9 N2 H2 123.6

loop_
_geom_bond_atom_site_label_1
_geom_bond_atom_site_label_2
_geom_bond_distance
C1 N1 1.458(2)
C1 C2 1.510(3)
C1 C9 1.579(3)
C1 H1 1.0000
C2 C3 1.392(3)
C2 C7 1.394(3)
C3 C4 1.391(3)
C3 H3 0.9500
C4 C5 1.383(3)
C4 H4 0.9500
C5 C6 1.378(3)
C5 H5 0.9500
C6 C7 1.386(3)
C6 H6 0.9500
C7 H7 0.9500
C8 O1 1.244(2)
C8 N2 1.344(3)
C8 N1 1.353(3)
C9 N2 1.455(3)
C9 C10 1.516(3)
C9 H9 1.0000
C10 C15 1.388(3)
C10 C11 1.393(3)
C11 C12 1.390(3)
C11 H11 0.9500
C12 C13 1.386(3)
C12 H12 0.9500
C13 C14 1.383(3)
C13 H13 0.9500
C14 C15 1.389(3)
C14 H14 0.9500
C15 H15 0.9500
N1 H1A 0.8800
N2 H2 0.8800

loop_
_geom_hbond_atom_site_label_D
_geom_hbond_atom_site_label_H
_geom_hbond_atom_site_label_A
_geom_hbond_site_symmetry_A
_geom_hbond_distance_DH
_geom_hbond_distance_HA
_geom_hbond_distance_DA
_geom_hbond_angle_DHA
N1 H1A O1 3_556 0.88 2.02 2.853(2) 157
N2 H2 O1 3_456 0.88 1.95 2.821(2) 168

loop_
_geom_torsion_atom_site_label_1
_geom_torsion_atom_site_label_2
_geom_torsion_atom_site_label_3
_geom_torsion_atom_site_label_4
_geom_torsion
N1 C1 C2 C3 -51.3(2)
C9 C1 C2 C3 64.2(2)
N1 C1 C2 C7 127.35(19)
C9 C1 C2 C7 -117.1(2)
C7 C2 C3 C4 -0.4(3)
C1 C2 C3 C4 178.18(19)
C2 C3 C4 C5 0.0(3)
C3 C4 C5 C6 0.2(3)
C4 C5 C6 C7 0.0(3)
C5 C6 C7 C2 -0.5(3)
C3 C2 C7 C6 0.7(3)
C1 C2 C7 C6 -177.97(18)
N1 C1 C9 N2 -14.9(2)
C2 C1 C9 N2 -136.79(17)
N1 C1 C9 C10 -137.75(16)
C2 C1 C9 C10 100.3(2)
N2 C9 C10 C15 1.3(3)
C1 C9 C10 C15 117.0(2)
N2 C9 C10 C11 -179.58(17)
C1 C9 C10 C11 -63.8(2)
C15 C10 C11 C12 -0.3(3)
C9 C10 C11 C12 -179.47(18)
C10 C11 C12 C13 0.3(3)
C11 C12 C13 C14 -0.5(3)
C12 C13 C14 C15 0.8(3)
C11 C10 C15 C14 0.6(3)
C9 C10 C15 C14 179.71(18)
C13 C14 C15 C10 -0.8(3)
O1 C8 N1 C1 173.04(18)
N2 C8 N1 C1 -7.6(2)
C2 C1 N1 C8 137.67(17)
C9 C1 N1 C8 14.4(2)
O1 C8 N2 C9 175.60(17)
N1 C8 N2 C9 -3.7(2)
C10 C9 N2 C8 134.37(19)
C1 C9 N2 C8 12.1(2)

loop_
_cod_related_entry_id
_cod_related_entry_database
_cod_related_entry_code
1 ChemSpider 602008
